data_4338962
loop_
_publ_author_name
'Morilla, M. Esther'
'Rodr\'iguez, Pilar'
'Belderrain, Tomas R.'
'Graiff, Claudia'
'Tiripicchio, Antonio'
'Nicasio, M. Carmen'
'P\'erez, Pedro J'

_publ_section_title
;
 Synthesis, characterization, and reactivity of ruthenium diene/diamine
 complexes including catalytic hydrogenation of ketones.
;
_journal_issue 22
_journal_name_full 'Inorganic chemistry'
_journal_page_first 9405
_journal_page_last 9414
_journal_paper_doi 10.1021/ic701363g
_journal_volume 46
_journal_year 2007
_chemical_formula_sum 'C14 H29 Cl N2 Ru'
_chemical_formula_weight 361.91
_chemical_name_systematic
;
 ?
;
_space_group_IT_number 14
_symmetry_cell_setting monoclinic
_symmetry_space_group_name_Hall '-P 2ybc'
_symmetry_space_group_name_H-M 'P 1 21/c 1'
_atom_sites_solution_hydrogens geom
_atom_sites_solution_primary direct
_atom_sites_solution_secondary difmap
_audit_creation_method SHELXL-97
_cell_angle_alpha 90.00
_cell_angle_beta 117.75(3)
_cell_angle_gamma 90.00
_cell_formula_units_Z 4
_cell_length_a 14.158(5)
_cell_length_b 9.341(4)
_cell_length_c 13.755(5)
_cell_measurement_reflns_used 48
_cell_measurement_temperature 293(2)
_cell_measurement_theta_max 21
_cell_measurement_theta_min 12
_cell_volume 1609.9(12)
_computing_structure_refinement 'SHELXL-97 (Sheldrick, 1997)'
_diffrn_ambient_temperature 293(2)
_diffrn_measured_fraction_theta_full 0.990
_diffrn_measured_fraction_theta_max 0.990
_diffrn_measurement_device_type 'PHILIPS PW 1100'
_diffrn_measurement_method 'teta 2 teta scan'
_diffrn_radiation_monochromator graphite
_diffrn_radiation_source 'fine-focus sealed tube'
_diffrn_radiation_type MoK\a
_diffrn_radiation_wavelength 0.71073
_diffrn_reflns_av_R_equivalents 0.0329
_diffrn_reflns_av_sigmaI/netI 0.0459
_diffrn_reflns_limit_h_max 19
_diffrn_reflns_limit_h_min 0
_diffrn_reflns_limit_k_max 13
_diffrn_reflns_limit_k_min 0
_diffrn_reflns_limit_l_max 17
_diffrn_reflns_limit_l_min -19
_diffrn_reflns_number 4803
_diffrn_reflns_theta_full 30.00
_diffrn_reflns_theta_max 30.00
_diffrn_reflns_theta_min 3.25
_diffrn_standards_decay_% 'no decay'
_diffrn_standards_interval_count 100
_diffrn_standards_number 1
_exptl_absorpt_coefficient_mu 1.127
_exptl_absorpt_correction_T_max 1.168001
_exptl_absorpt_correction_T_min 0.899117
_exptl_absorpt_correction_type empirical
_exptl_absorpt_process_details '(Walker et al., 1983)'
_exptl_crystal_density_diffrn 1.493
_exptl_crystal_density_meas ?
_exptl_crystal_density_method 'not measured'
_exptl_crystal_description prismatic
_exptl_crystal_F_000 752
_exptl_crystal_size_max 0.14
_exptl_crystal_size_mid 0.12
_exptl_crystal_size_min 0.11
_refine_diff_density_max 1.657
_refine_diff_density_min -1.218
_refine_diff_density_rms 0.108
_refine_ls_extinction_method none
_refine_ls_goodness_of_fit_ref 0.914
_refine_ls_hydrogen_treatment mixed
_refine_ls_matrix_type full
_refine_ls_number_parameters 188
_refine_ls_number_reflns 4644
_refine_ls_number_restraints 0
_refine_ls_restrained_S_all 0.914
_refine_ls_R_factor_all 0.0675
_refine_ls_R_factor_gt 0.0428
_refine_ls_shift/su_max 0.000
_refine_ls_shift/su_mean 0.000
_refine_ls_structure_factor_coef Fsqd
_refine_ls_weighting_details 'calc w=1/[\s^2^(Fo^2^)+(0.0773P)^2^+0.0000P] where P=(Fo^2^+2Fc^2^)/3'
_refine_ls_weighting_scheme calc
_refine_ls_wR_factor_gt 0.1114
_refine_ls_wR_factor_ref 0.1224
_reflns_number_gt 3132
_reflns_number_total 4644
_reflns_threshold_expression >2sigma(I)
_cod_data_source_file ic701363g.cif
_cod_data_source_block comp4a
_cod_depositor_comments
;
The following automatic conversions were performed:

'_exptl_crystal_density_meas' value 'not measured' was changed to '?'
- the value is perceived as not measured.

Automatic conversion script
Id: cif_fix_values 3008 2015-01-20 13:52:24Z robertas 
;
_cod_original_cell_volume 1609.9(11)
_cod_original_sg_symbol_H-M P21/c
_cod_database_code 4338962

loop_
_symmetry_equiv_pos_as_xyz
'x, y, z'
'x, -y+1/2, z+1/2'
'-x, -y, -z'
'-x, y-1/2, -z-1/2'

loop_
_atom_site_label
_atom_site_type_symbol
_atom_site_fract_x
_atom_site_fract_y
_atom_site_fract_z
_atom_site_U_iso_or_equiv
_atom_site_adp_type
_atom_site_occupancy
_atom_site_symmetry_multiplicity
_atom_site_calc_flag
_atom_site_refinement_flags
_atom_site_disorder_assembly
_atom_site_disorder_group
Ru1 Ru 0.73408(2) 0.87734(3) 0.00293(2) 0.03235(10) Uani 1 1 d . A .
Cl1 Cl 0.88212(11) 0.76496(13) -0.02935(14) 0.0793(4) Uani 1 1 d . . .
N1 N 0.8606(3) 1.0056(4) 0.1413(3) 0.0497(8) Uani 1 1 d . . .
N2 N 0.7441(3) 1.0658(3) -0.0952(3) 0.0453(7) Uani 1 1 d . . .
C1A C 0.8618(9) 1.1451(11) 0.0913(9) 0.062(3) Uani 0.60 1 d P A 1
H1A1 H 0.9292 1.1930 0.1360 0.074 Uiso 0.60 1 calc PR A 1
H1A2 H 0.8050 1.2050 0.0893 0.074 Uiso 0.60 1 calc PR A 1
C2A C 0.8471(9) 1.1261(11) -0.0258(9) 0.055(2) Uani 0.60 1 d P A 1
H2A1 H 0.8536 1.2181 -0.0548 0.066 Uiso 0.60 1 calc PR A 1
H2A2 H 0.9023 1.0635 -0.0246 0.066 Uiso 0.60 1 calc PR A 1
C1B C 0.9056(13) 1.1002(17) 0.0902(15) 0.063(4) Uani 0.40 1 d P A 2
H1B1 H 0.9493 1.1720 0.1430 0.076 Uiso 0.40 1 calc PR A 2
H1B2 H 0.9513 1.0455 0.0691 0.076 Uiso 0.40 1 calc PR A 2
C2B C 0.8262(17) 1.169(2) -0.0028(19) 0.076(6) Uani 0.40 1 d P A 2
H2B1 H 0.8606 1.2276 -0.0350 0.092 Uiso 0.40 1 calc PR A 2
H2B2 H 0.7865 1.2318 0.0208 0.092 Uiso 0.40 1 calc PR A 2
C3 C 0.9624(5) 0.9316(9) 0.2034(6) 0.154(4) Uani 1 1 d . A .
H3A H 0.9878 0.8978 0.1538 0.231 Uiso 1 1 calc R . .
H3B H 0.9527 0.8518 0.2418 0.231 Uiso 1 1 calc R . .
H3C H 1.0137 0.9965 0.2553 0.231 Uiso 1 1 calc R . .
C4 C 0.8311(6) 1.0508(9) 0.2269(5) 0.113(3) Uani 1 1 d . A .
H4A H 0.7638 1.0999 0.1930 0.170 Uiso 1 1 calc R . .
H4B H 0.8850 1.1137 0.2779 0.170 Uiso 1 1 calc R . .
H4C H 0.8255 0.9680 0.2652 0.170 Uiso 1 1 calc R . .
C5 C 0.7522(6) 1.0301(6) -0.1941(5) 0.113(3) Uani 1 1 d . A .
H5A H 0.8103 0.9646 -0.1759 0.169 Uiso 1 1 calc R . .
H5B H 0.7648 1.1157 -0.2249 0.169 Uiso 1 1 calc R . .
H5C H 0.6869 0.9864 -0.2466 0.169 Uiso 1 1 calc R . .
C6 C 0.6534(5) 1.1660(6) -0.1293(6) 0.0850(18) Uani 1 1 d . A .
H6A H 0.6461 1.1948 -0.0662 0.127 Uiso 1 1 calc R . .
H6B H 0.5890 1.1195 -0.1811 0.127 Uiso 1 1 calc R . .
H6C H 0.6661 1.2488 -0.1629 0.127 Uiso 1 1 calc R . .
C7 C 0.7517(4) 0.6824(4) 0.0923(4) 0.0545(10) Uani 1 1 d . . .
H7 H 0.8241 0.7041 0.1278 0.065 Uiso 1 1 calc R A .
C8 C 0.6840(3) 0.7689(5) 0.1090(3) 0.0497(9) Uani 1 1 d . A .
H8 H 0.7120 0.8480 0.1547 0.060 Uiso 1 1 calc R . .
C9 C 0.5654(4) 0.7433(8) 0.0573(5) 0.093(2) Uani 1 1 d . . .
H9A H 0.5534 0.6429 0.0659 0.111 Uiso 1 1 calc R A .
H9B H 0.5369 0.7984 0.0975 0.111 Uiso 1 1 calc R . .
C10 C 0.5051(4) 0.7804(6) -0.0598(4) 0.0661(13) Uani 1 1 d . A .
H10A H 0.4547 0.8555 -0.0678 0.079 Uiso 1 1 calc R . .
H10B H 0.4642 0.6972 -0.0993 0.079 Uiso 1 1 calc R . .
C11 C 0.5712(3) 0.8298(5) -0.1137(3) 0.0493(9) Uani 1 1 d . . .
H11 H 0.5667 0.9248 -0.1357 0.059 Uiso 1 1 calc R A .
C12 C 0.6382(3) 0.7374(5) -0.1313(3) 0.0521(10) Uani 1 1 d . A .
H12 H 0.6768 0.7742 -0.1648 0.062 Uiso 1 1 calc R . .
C13 C 0.6531(5) 0.5816(6) -0.0998(5) 0.0777(16) Uani 1 1 d . . .
H13A H 0.5832 0.5382 -0.1263 0.093 Uiso 1 1 calc R A .
H13B H 0.6882 0.5354 -0.1375 0.093 Uiso 1 1 calc R . .
C14 C 0.7152(6) 0.5517(6) 0.0184(5) 0.0911(19) Uani 1 1 d . A .
H14A H 0.7776 0.4964 0.0303 0.109 Uiso 1 1 calc R . .
H14B H 0.6722 0.4926 0.0405 0.109 Uiso 1 1 calc R . .
H1 H 0.650(3) 0.969(3) 0.022(3) 0.026(8) Uiso 1 1 d . . .

loop_
_atom_site_aniso_label
_atom_site_aniso_U_11
_atom_site_aniso_U_22
_atom_site_aniso_U_33
_atom_site_aniso_U_23
_atom_site_aniso_U_13
_atom_site_aniso_U_12
Ru1 0.03161(15) 0.03197(15) 0.03457(15) 0.00014(11) 0.01633(11) 0.00220(11)
Cl1 0.0690(7) 0.0576(7) 0.1366(13) -0.0025(8) 0.0692(8) 0.0110(6)
N1 0.0410(17) 0.050(2) 0.0488(18) -0.0052(15) 0.0128(14) -0.0062(15)
N2 0.0519(19) 0.0403(17) 0.0475(18) 0.0036(14) 0.0264(15) 0.0036(15)
C1A 0.061(6) 0.050(6) 0.055(5) 0.000(4) 0.010(5) -0.012(4)
C2A 0.057(6) 0.044(5) 0.071(6) 0.008(5) 0.036(4) -0.009(4)
C1B 0.066(10) 0.057(10) 0.064(8) -0.016(7) 0.027(8) -0.029(7)
C2B 0.071(11) 0.056(10) 0.117(17) -0.006(10) 0.056(11) -0.002(8)
C3 0.054(4) 0.133(6) 0.164(7) -0.045(6) -0.042(4) 0.023(4)
C4 0.102(5) 0.149(6) 0.087(4) -0.073(4) 0.043(4) -0.048(5)
C5 0.227(9) 0.060(3) 0.122(5) 0.016(3) 0.141(6) 0.015(4)
C6 0.079(4) 0.057(3) 0.110(5) 0.040(3) 0.036(3) 0.022(3)
C7 0.062(3) 0.042(2) 0.058(2) 0.0163(19) 0.027(2) 0.002(2)
C8 0.056(2) 0.054(2) 0.041(2) 0.0047(17) 0.0247(18) -0.0054(19)
C9 0.059(3) 0.141(6) 0.082(4) 0.036(4) 0.037(3) 0.000(3)
C10 0.044(2) 0.083(3) 0.072(3) -0.019(3) 0.027(2) -0.018(2)
C11 0.0399(19) 0.057(2) 0.0390(19) -0.0053(17) 0.0085(16) -0.0081(17)
C12 0.060(2) 0.053(2) 0.042(2) -0.0207(18) 0.0224(18) -0.012(2)
C13 0.088(4) 0.057(3) 0.088(4) -0.023(3) 0.041(3) -0.006(3)
C14 0.139(6) 0.043(3) 0.099(5) -0.003(3) 0.062(5) -0.012(3)

loop_
_atom_type_symbol
_atom_type_description
_atom_type_scat_dispersion_real
_atom_type_scat_dispersion_imag
_atom_type_scat_source
Ru Ru -1.2594 0.8363 'International Tables Vol C Tables 4.2.6.8 and 6.1.1.4'
Cl Cl 0.1484 0.1585 'International Tables Vol C Tables 4.2.6.8 and 6.1.1.4'
N N 0.0061 0.0033 'International Tables Vol C Tables 4.2.6.8 and 6.1.1.4'
C C 0.0033 0.0016 'International Tables Vol C Tables 4.2.6.8 and 6.1.1.4'
H H 0.0000 0.0000 'International Tables Vol C Tables 4.2.6.8 and 6.1.1.4'

loop_
_geom_angle_atom_site_label_1
_geom_angle_atom_site_label_2
_geom_angle_atom_site_label_3
_geom_angle
C7 Ru1 C12 80.47(18)
C7 Ru1 C8 36.71(16)
C12 Ru1 C8 91.18(17)
C7 Ru1 C11 92.89(17)
C12 Ru1 C11 37.52(16)
C8 Ru1 C11 80.31(16)
C7 Ru1 N1 97.63(16)
C12 Ru1 N1 169.27(15)
C8 Ru1 N1 93.50(14)
C11 Ru1 N1 153.06(15)
C7 Ru1 N2 168.33(15)
C12 Ru1 N2 98.67(15)
C8 Ru1 N2 154.62(15)
C11 Ru1 N2 93.35(15)
N1 Ru1 N2 81.04(12)
C7 Ru1 Cl1 82.26(13)
C12 Ru1 Cl1 80.93(13)
C8 Ru1 Cl1 118.67(13)
C11 Ru1 Cl1 117.70(12)
N1 Ru1 Cl1 88.36(10)
N2 Ru1 Cl1 86.11(9)
C7 Ru1 H1 105.1(12)
C12 Ru1 H1 104.2(12)
C8 Ru1 H1 68.4(12)
C11 Ru1 H1 66.8(12)
N1 Ru1 H1 86.5(12)
N2 Ru1 H1 86.4(11)
Cl1 Ru1 H1 171.5(11)
C1B N1 C3 92.0(8)
C1B N1 C4 124.2(8)
C3 N1 C4 103.7(5)
C1B N1 C1A 29.9(6)
C3 N1 C1A 117.9(6)
C4 N1 C1A 100.8(6)
C1B N1 Ru1 105.7(7)
C3 N1 Ru1 114.9(3)
C4 N1 Ru1 114.5(3)
C1A N1 Ru1 104.6(5)
C2A N2 C5 102.3(6)
C2A N2 C6 115.3(5)
C5 N2 C6 106.4(4)
C2A N2 C2B 24.5(6)
C5 N2 C2B 122.7(8)
C6 N2 C2B 94.3(7)
C2A N2 Ru1 103.6(4)
C5 N2 Ru1 115.6(3)
C6 N2 Ru1 113.3(3)
C2B N2 Ru1 102.6(8)
N1 C1A C2A 111.2(8)
N1 C1A H1A1 109.4
C2A C1A H1A1 109.4
N1 C1A H1A2 109.4
C2A C1A H1A2 109.4
H1A1 C1A H1A2 108.0
N2 C2A C1A 110.0(8)
N2 C2A H2A1 109.7
C1A C2A H2A1 109.7
N2 C2A H2A2 109.7
C1A C2A H2A2 109.7
H2A1 C2A H2A2 108.2
C2B C1B N1 111.9(14)
C2B C1B H1B1 109.2
N1 C1B H1B1 109.2
C2B C1B H1B2 109.2
N1 C1B H1B2 109.2
H1B1 C1B H1B2 107.9
C1B C2B N2 115.7(14)
C1B C2B H2B1 108.4
N2 C2B H2B1 108.4
C1B C2B H2B2 108.4
N2 C2B H2B2 108.4
H2B1 C2B H2B2 107.4
N1 C3 H3A 109.5
N1 C3 H3B 109.5
H3A C3 H3B 109.5
N1 C3 H3C 109.5
H3A C3 H3C 109.5
H3B C3 H3C 109.5
N1 C4 H4A 109.5
N1 C4 H4B 109.5
H4A C4 H4B 109.5
N1 C4 H4C 109.5
H4A C4 H4C 109.5
H4B C4 H4C 109.5
N2 C5 H5A 109.5
N2 C5 H5B 109.5
H5A C5 H5B 109.5
N2 C5 H5C 109.5
H5A C5 H5C 109.5
H5B C5 H5C 109.5
N2 C6 H6A 109.5
N2 C6 H6B 109.5
H6A C6 H6B 109.5
N2 C6 H6C 109.5
H6A C6 H6C 109.5
H6B C6 H6C 109.5
C8 C7 C14 123.2(5)
C8 C7 Ru1 71.8(2)
C14 C7 Ru1 112.7(3)
C8 C7 H7 118.4
C14 C7 H7 118.4
Ru1 C7 H7 85.5
C7 C8 C9 123.2(5)
C7 C8 Ru1 71.5(2)
C9 C8 Ru1 113.7(3)
C7 C8 H8 118.4
C9 C8 H8 118.4
Ru1 C8 H8 84.9
C10 C9 C8 115.5(4)
C10 C9 H9A 108.4
C8 C9 H9A 108.4
C10 C9 H9B 108.4
C8 C9 H9B 108.4
H9A C9 H9B 107.5
C9 C10 C11 115.7(4)
C9 C10 H10A 108.4
C11 C10 H10A 108.4
C9 C10 H10B 108.4
C11 C10 H10B 108.4
H10A C10 H10B 107.4
C12 C11 C10 121.7(4)
C12 C11 Ru1 71.1(2)
C10 C11 Ru1 112.9(3)
C12 C11 H11 119.1
C10 C11 H11 119.1
Ru1 C11 H11 86.2
C11 C12 C13 124.6(4)
C11 C12 Ru1 71.4(2)
C13 C12 Ru1 113.2(3)
C11 C12 H12 117.7
C13 C12 H12 117.7
Ru1 C12 H12 85.4
C14 C13 C12 115.7(4)
C14 C13 H13A 108.4
C12 C13 H13A 108.4
C14 C13 H13B 108.4
C12 C13 H13B 108.4
H13A C13 H13B 107.4
C13 C14 C7 115.4(4)
C13 C14 H14A 108.4
C7 C14 H14A 108.4
C13 C14 H14B 108.4
C7 C14 H14B 108.4
H14A C14 H14B 107.5

loop_
_geom_bond_atom_site_label_1
_geom_bond_atom_site_label_2
_geom_bond_distance
Ru1 C7 2.146(4)
Ru1 C12 2.151(4)
Ru1 C8 2.150(4)
Ru1 C11 2.155(4)
Ru1 N1 2.257(3)
Ru1 N2 2.263(3)
Ru1 Cl1 2.5610(14)
Ru1 H1 1.58(3)
N1 C1B 1.448(17)
N1 C3 1.463(6)
N1 C4 1.482(7)
N1 C1A 1.477(12)
N2 C2A 1.435(12)
N2 C5 1.457(6)
N2 C6 1.477(6)
N2 C2B 1.58(2)
C1A C2A 1.535(16)
C1A H1A1 0.9700
C1A H1A2 0.9700
C2A H2A1 0.9700
C2A H2A2 0.9700
C1B C2B 1.40(3)
C1B H1B1 0.9700
C1B H1B2 0.9700
C2B H2B1 0.9700
C2B H2B2 0.9700
C3 H3A 0.9600
C3 H3B 0.9600
C3 H3C 0.9600
C4 H4A 0.9600
C4 H4B 0.9600
C4 H4C 0.9600
C5 H5A 0.9600
C5 H5B 0.9600
C5 H5C 0.9600
C6 H6A 0.9600
C6 H6B 0.9600
C6 H6C 0.9600
C7 C8 1.353(6)
C7 C14 1.517(7)
C7 H7 0.9300
C8 C9 1.507(7)
C8 H8 0.9300
C9 C10 1.471(7)
C9 H9A 0.9700
C9 H9B 0.9700
C10 C11 1.511(6)
C10 H10A 0.9700
C10 H10B 0.9700
C11 C12 1.385(6)
C11 H11 0.9300
C12 C13 1.504(7)
C12 H12 0.9300
C13 C14 1.471(7)
C13 H13A 0.9700
C13 H13B 0.9700
C14 H14A 0.9700
C14 H14B 0.9700
